data_7016152
loop_
_publ_author_name
'Hou, Ruobing'
'Huang, Ting-Hong'
'Wang, Xiu-Jian'
'Jiang, Xuan-Feng'
'Ni, Qing-Ling'
'Gui, Liu-Cheng'
'Fan, You-Jun'
'Tan, Yi-Liang'

_publ_section_title
;
 Synthesis, structural characterization and luminescent properties of a
 series of Cu(i) complexes based on polyphosphine ligands.
;
_journal_issue 29
_journal_name_full 'Dalton transactions (Cambridge, England : 2003)'
_journal_page_first 7551
_journal_page_last 7558
_journal_paper_doi 10.1039/c1dt10358j
_journal_volume 40
_journal_year 2011
_chemical_formula_sum 'C92 H80 B2 Cu2 F8 N6 O2 P4'
_chemical_formula_weight 1726.20
_chemical_name_systematic
; 
 ? 
;
_space_group_IT_number 14
_symmetry_cell_setting monoclinic
_symmetry_space_group_name_Hall '-P 2ybc'
_symmetry_space_group_name_H-M 'P 1 21/c 1'
_atom_sites_solution_hydrogens geom
_atom_sites_solution_primary direct
_atom_sites_solution_secondary difmap
_audit_creation_method SHELXL-97
_cell_angle_alpha 90.00
_cell_angle_beta 92.402(2)
_cell_angle_gamma 90.00
_cell_formula_units_Z 4
_cell_length_a 26.3858(4)
_cell_length_b 16.0439(3)
_cell_length_c 19.7920(3)
_cell_measurement_reflns_used 12059
_cell_measurement_temperature 150(2)
_cell_measurement_theta_max 62.4305
_cell_measurement_theta_min 2.7343
_cell_volume 8371.2(2)
_computing_structure_refinement 'SHELXL-97 (Sheldrick, 1997)'
_computing_structure_solution 'SHELXS-97 (Sheldrick, 1990)'
_diffrn_ambient_temperature 150(2)
_diffrn_detector_area_resol_mean 16.0855
_diffrn_measured_fraction_theta_full 0.985
_diffrn_measured_fraction_theta_max 0.985
_diffrn_measurement_device_type 'Xcalibur, Sapphire3, Gemini ultra'
_diffrn_measurement_method '\w scans'
_diffrn_radiation_monochromator graphite
_diffrn_radiation_source 'fine-focus sealed tube'
_diffrn_radiation_type CuK\a
_diffrn_radiation_wavelength 1.54180
_diffrn_reflns_av_R_equivalents 0.0286
_diffrn_reflns_av_sigmaI/netI 0.0360
_diffrn_reflns_limit_h_max 30
_diffrn_reflns_limit_h_min -27
_diffrn_reflns_limit_k_max 14
_diffrn_reflns_limit_k_min -18
_diffrn_reflns_limit_l_max 18
_diffrn_reflns_limit_l_min -22
_diffrn_reflns_number 29931
_diffrn_reflns_theta_full 62.52
_diffrn_reflns_theta_max 62.52
_diffrn_reflns_theta_min 3.22
_exptl_absorpt_coefficient_mu 1.935
_exptl_absorpt_correction_T_max 1.00000
_exptl_absorpt_correction_T_min 0.59676
_exptl_absorpt_correction_type multi-scan
_exptl_crystal_colour yellow
_exptl_crystal_density_diffrn 1.370
_exptl_crystal_density_method 'not measured'
_exptl_crystal_description needle
_exptl_crystal_F_000 3560
_exptl_crystal_size_max 0.2
_exptl_crystal_size_mid 0.03
_exptl_crystal_size_min 0.01
_platon_squeeze_details
;
?
;
_refine_diff_density_max 0.783
_refine_diff_density_min -0.542
_refine_diff_density_rms 0.083
_refine_ls_extinction_method none
_refine_ls_goodness_of_fit_ref 1.093
_refine_ls_hydrogen_treatment constr
_refine_ls_matrix_type full
_refine_ls_number_parameters 1033
_refine_ls_number_reflns 13180
_refine_ls_number_restraints 0
_refine_ls_restrained_S_all 1.093
_refine_ls_R_factor_all 0.0850
_refine_ls_R_factor_gt 0.0671
_refine_ls_shift/su_max 0.001
_refine_ls_shift/su_mean 0.000
_refine_ls_structure_factor_coef Fsqd
_refine_ls_weighting_details 'calc w=1/[\s^2^(Fo^2^)+(0.1327P)^2^+3.1985P] where P=(Fo^2^+2Fc^2^)/3'
_refine_ls_weighting_scheme calc
_refine_ls_wR_factor_gt 0.1943
_refine_ls_wR_factor_ref 0.2117
_reflns_number_gt 9932
_reflns_number_total 13180
_reflns_threshold_expression >2sigma(I)
_cod_data_source_file c1dt10358j.txt
_cod_data_source_block 4b
_cod_depositor_comments
;
The following automatic conversions were performed:

'_symmetry_cell_setting' value 'MONOCLINIC' changed to 'monoclinic'
according to /home/saulius/struct/CIF-dictionaries/cif_core.dic
dictionary named 'cif_core.dic' version 2.4.1 from 2010-06-29.

Automatic conversion script
Id: cif_fix_values 1715 2011-07-08 13:25:40Z adriana 
;
_cod_original_sg_symbol_H-M 'P 21/c'
_cod_database_code 7016152

loop_
_symmetry_equiv_pos_as_xyz
'x, y, z'
'-x, y+1/2, -z+1/2'
'-x, -y, -z'
'x, -y-1/2, z-1/2'

loop_
_atom_site_label
_atom_site_type_symbol
_atom_site_fract_x
_atom_site_fract_y
_atom_site_fract_z
_atom_site_U_iso_or_equiv
_atom_site_adp_type
_atom_site_occupancy
_atom_site_symmetry_multiplicity
_atom_site_calc_flag
_atom_site_refinement_flags
_atom_site_disorder_assembly
_atom_site_disorder_group
Cu1 Cu -0.43785(2) 0.19419(4) -0.16367(2) 0.04581(18) Uani 1 1 d . . .
Cu2 Cu -0.05958(2) 0.29672(5) -0.78561(3) 0.0637(2) Uani 1 1 d . . .
P1 P -0.37429(4) 0.10679(6) -0.18611(5) 0.0461(2) Uani 1 1 d . . .
P2 P -0.41347(4) 0.31501(6) -0.21177(4) 0.0442(2) Uani 1 1 d . . .
P3 P -0.11575(4) 0.40010(8) -0.76974(6) 0.0578(3) Uani 1 1 d . . .
P4 P -0.10560(4) 0.17799(8) -0.78212(5) 0.0560(3) Uani 1 1 d . . .
N1 N -0.33149(12) 0.2345(2) -0.26427(15) 0.0466(7) Uani 1 1 d . . .
N2 N -0.17507(14) 0.2723(2) -0.71573(17) 0.0571(9) Uani 1 1 d . . .
N3 N -0.51426(12) 0.1644(2) -0.16426(15) 0.0465(7) Uani 1 1 d . . .
N4 N -0.45354(13) 0.2276(2) -0.06470(15) 0.0463(7) Uani 1 1 d . . .
N5 N 0.0007(2) 0.3099(3) -0.8486(3) 0.1025(19) Uani 1 1 d . . .
N6 N 0.00006(19) 0.2973(3) -0.7111(3) 0.0917(15) Uani 1 1 d . . .
C1 C -0.30450(13) 0.2394(2) -0.32538(19) 0.0445(8) Uani 1 1 d . . .
C2 C -0.29098(15) 0.3147(3) -0.3548(2) 0.0495(9) Uani 1 1 d . . .
H2A H -0.2985 0.3646 -0.3334 0.059 Uiso 1 1 calc R . .
C3 C -0.26651(16) 0.3164(3) -0.4151(2) 0.0503(9) Uani 1 1 d . . .
H3A H -0.2579 0.3678 -0.4332 0.060 Uiso 1 1 calc R . .
C4 C -0.25434(14) 0.2446(2) -0.44992(19) 0.0466(9) Uani 1 1 d . . .
C5 C -0.26772(15) 0.1695(3) -0.4207(2) 0.0497(9) Uani 1 1 d . . .
H5A H -0.2601 0.1199 -0.4424 0.060 Uiso 1 1 calc R . .
C6 C -0.29233(16) 0.1666(3) -0.3596(2) 0.0498(9) Uani 1 1 d . . .
H6A H -0.3007 0.1152 -0.3414 0.060 Uiso 1 1 calc R . .
C7 C -0.23159(15) 0.2486(3) -0.5175(2) 0.0487(9) Uani 1 1 d . . .
C8 C -0.20389(16) 0.3180(3) -0.5370(2) 0.0569(10) Uani 1 1 d . . .
H8A H -0.1980 0.3611 -0.5063 0.068 Uiso 1 1 calc R . .
C9 C -0.18489(18) 0.3244(3) -0.6012(2) 0.0624(11) Uani 1 1 d . . .
H9A H -0.1660 0.3711 -0.6122 0.075 Uiso 1 1 calc R . .
C10 C -0.19354(15) 0.2621(3) -0.6496(2) 0.0518(9) Uani 1 1 d . . .
C11 C -0.22054(15) 0.1925(3) -0.6307(2) 0.0503(9) Uani 1 1 d . . .
H11A H -0.2262 0.1493 -0.6614 0.060 Uiso 1 1 calc R . .
C12 C -0.23939(16) 0.1864(3) -0.5657(2) 0.0520(9) Uani 1 1 d . . .
H12A H -0.2577 0.1393 -0.5545 0.062 Uiso 1 1 calc R . .
C13 C -0.31860(15) 0.1667(3) -0.2167(2) 0.0495(9) Uani 1 1 d . . .
H13A H -0.3001 0.1901 -0.1778 0.059 Uiso 1 1 calc R . .
H13B H -0.2961 0.1282 -0.2385 0.059 Uiso 1 1 calc R . .
C14 C -0.38281(15) 0.0291(3) -0.25262(19) 0.0509(9) Uani 1 1 d . . .
C15 C -0.39468(16) 0.0567(3) -0.3180(2) 0.0541(10) Uani 1 1 d . . .
H15A H -0.3988 0.1135 -0.3259 0.065 Uiso 1 1 calc R . .
C16 C -0.40044(18) 0.0013(3) -0.3714(2) 0.0643(11) Uani 1 1 d . . .
H16A H -0.4071 0.0209 -0.4151 0.077 Uiso 1 1 calc R . .
C17 C -0.3963(2) -0.0834(3) -0.3592(2) 0.0738(14) Uani 1 1 d . . .
H17A H -0.4008 -0.1210 -0.3947 0.089 Uiso 1 1 calc R . .
C18 C -0.3855(2) -0.1118(3) -0.2950(3) 0.0744(13) Uani 1 1 d . . .
H18A H -0.3833 -0.1688 -0.2870 0.089 Uiso 1 1 calc R . .
C19 C -0.37783(19) -0.0565(3) -0.2419(2) 0.0619(11) Uani 1 1 d . . .
H19A H -0.3693 -0.0765 -0.1988 0.074 Uiso 1 1 calc R . .
C20 C -0.34429(16) 0.0510(3) -0.1153(2) 0.0530(10) Uani 1 1 d . . .
C21 C -0.29637(19) 0.0153(3) -0.1188(3) 0.0708(13) Uani 1 1 d . . .
H21A H -0.2795 0.0171 -0.1590 0.085 Uiso 1 1 calc R . .
C22 C -0.2739(2) -0.0228(4) -0.0627(3) 0.0798(14) Uani 1 1 d . . .
H22A H -0.2420 -0.0469 -0.0654 0.096 Uiso 1 1 calc R . .
C23 C -0.2987(2) -0.0253(3) -0.0018(3) 0.0755(14) Uani 1 1 d . . .
H23A H -0.2833 -0.0504 0.0361 0.091 Uiso 1 1 calc R . .
C24 C -0.3448(2) 0.0086(3) 0.0016(2) 0.0704(13) Uani 1 1 d . . .
H24A H -0.3615 0.0056 0.0419 0.084 Uiso 1 1 calc R . .
C25 C -0.36838(19) 0.0481(3) -0.0535(2) 0.0593(11) Uani 1 1 d . . .
H25A H -0.4000 0.0727 -0.0495 0.071 Uiso 1 1 calc R . .
C26 C -0.34538(15) 0.3113(2) -0.2301(2) 0.0484(9) Uani 1 1 d . . .
H26A H -0.3373 0.3585 -0.2584 0.058 Uiso 1 1 calc R . .
H26B H -0.3254 0.3161 -0.1881 0.058 Uiso 1 1 calc R . .
C27 C -0.44723(15) 0.3565(3) -0.28736(18) 0.0493(9) Uani 1 1 d . . .
C28 C -0.42693(19) 0.4116(3) -0.3322(2) 0.0637(11) Uani 1 1 d . . .
H28A H -0.3929 0.4265 -0.3273 0.076 Uiso 1 1 calc R . .
C29 C -0.4569(2) 0.4449(4) -0.3847(3) 0.0769(14) Uani 1 1 d . . .
H29A H -0.4431 0.4827 -0.4144 0.092 Uiso 1 1 calc R . .
C30 C -0.5074(2) 0.4220(4) -0.3927(2) 0.0751(15) Uani 1 1 d . . .
H30A H -0.5275 0.4442 -0.4280 0.090 Uiso 1 1 calc R . .
C31 C -0.52762(19) 0.3668(3) -0.3489(2) 0.0689(13) Uani 1 1 d . . .
H31A H -0.5615 0.3515 -0.3543 0.083 Uiso 1 1 calc R . .
C32 C -0.49791(17) 0.3338(3) -0.2967(2) 0.0605(11) Uani 1 1 d . . .
H32A H -0.5119 0.2957 -0.2673 0.073 Uiso 1 1 calc R . .
C33 C -0.41580(17) 0.4040(3) -0.15374(18) 0.0496(9) Uani 1 1 d . . .
C34 C -0.46170(17) 0.4167(3) -0.12311(18) 0.0522(10) Uani 1 1 d . . .
H34A H -0.4894 0.3827 -0.1341 0.063 Uiso 1 1 calc R . .
C35 C -0.46608(19) 0.4803(3) -0.07617(19) 0.0606(12) Uani 1 1 d . . .
H35A H -0.4970 0.4897 -0.0565 0.073 Uiso 1 1 calc R . .
C36 C -0.4251(2) 0.5293(3) -0.0587(2) 0.0667(13) Uani 1 1 d . . .
H36A H -0.4281 0.5706 -0.0260 0.080 Uiso 1 1 calc R . .
C37 C -0.3792(2) 0.5183(3) -0.0889(2) 0.0667(12) Uani 1 1 d . . .
H37A H -0.3517 0.5522 -0.0771 0.080 Uiso 1 1 calc R . .
C38 C -0.37474(17) 0.4558(3) -0.1372(2) 0.0571(10) Uani 1 1 d . . .
H38A H -0.3443 0.4487 -0.1584 0.068 Uiso 1 1 calc R . .
C39 C -0.42257(18) 0.2590(3) -0.01672(19) 0.0542(10) Uani 1 1 d . . .
C40 C -0.4411(2) 0.2890(3) 0.0443(2) 0.0638(12) Uani 1 1 d . . .
H40A H -0.4187 0.3105 0.0774 0.077 Uiso 1 1 calc R . .
C41 C -0.4912(2) 0.2867(3) 0.0548(2) 0.0680(14) Uani 1 1 d . . .
H41A H -0.5031 0.3070 0.0952 0.082 Uiso 1 1 calc R . .
C42 C -0.52586(18) 0.2540(3) 0.00543(19) 0.0565(11) Uani 1 1 d . . .
C43 C -0.5789(2) 0.2468(3) 0.0126(2) 0.0642(12) Uani 1 1 d . . .
H43A H -0.5930 0.2664 0.0519 0.077 Uiso 1 1 calc R . .
C44 C -0.60920(19) 0.2125(3) -0.0356(2) 0.0628(12) Uani 1 1 d . . .
H44A H -0.6437 0.2074 -0.0288 0.075 Uiso 1 1 calc R . .
C45 C -0.58917(16) 0.1834(3) -0.0978(2) 0.0524(10) Uani 1 1 d . . .
C46 C -0.61876(17) 0.1486(3) -0.1509(2) 0.0618(11) Uani 1 1 d . . .
H46A H -0.6537 0.1438 -0.1476 0.074 Uiso 1 1 calc R . .
C47 C -0.59604(17) 0.1218(3) -0.2076(2) 0.0604(11) Uani 1 1 d . . .
H47A H -0.6155 0.0980 -0.2428 0.072 Uiso 1 1 calc R . .
C48 C -0.54315(16) 0.1300(3) -0.21295(19) 0.0545(10) Uani 1 1 d . . .
C49 C -0.50416(16) 0.2245(2) -0.05454(17) 0.0466(9) Uani 1 1 d . . .
C50 C -0.53659(16) 0.1902(2) -0.10650(18) 0.0466(9) Uani 1 1 d . . .
C51 C -0.36758(18) 0.2635(3) -0.0285(2) 0.0644(11) Uani 1 1 d . . .
H51A H -0.3612 0.2406 -0.0722 0.097 Uiso 1 1 calc R . .
H51B H -0.3492 0.2321 0.0058 0.097 Uiso 1 1 calc R . .
H51C H -0.3567 0.3206 -0.0268 0.097 Uiso 1 1 calc R . .
C52 C -0.51747(18) 0.0980(3) -0.2738(2) 0.0651(12) Uani 1 1 d . . .
H52A H -0.4817 0.1086 -0.2688 0.098 Uiso 1 1 calc R . .
H52B H -0.5311 0.1257 -0.3135 0.098 Uiso 1 1 calc R . .
H52C H -0.5232 0.0391 -0.2780 0.098 Uiso 1 1 calc R . .
C53 C -0.17766(16) 0.3539(3) -0.7470(2) 0.0597(11) Uani 1 1 d . . .
H53A H -0.1938 0.3918 -0.7163 0.072 Uiso 1 1 calc R . .
H53B H -0.1993 0.3502 -0.7877 0.072 Uiso 1 1 calc R . .
C54 C -0.10095(19) 0.4772(3) -0.7039(2) 0.0659(12) Uani 1 1 d . . .
C55 C -0.1376(2) 0.5295(3) -0.6780(3) 0.0768(14) Uani 1 1 d . . .
H55A H -0.1714 0.5233 -0.6925 0.092 Uiso 1 1 calc R . .
C56 C -0.1244(3) 0.5899(4) -0.6316(3) 0.096(2) Uani 1 1 d . . .
H56A H -0.1489 0.6253 -0.6152 0.115 Uiso 1 1 calc R . .
C57 C -0.0744(4) 0.5976(5) -0.6096(3) 0.106(2) Uani 1 1 d . . .
H57A H -0.0652 0.6384 -0.5780 0.127 Uiso 1 1 calc R . .
C58 C -0.0385(3) 0.5467(5) -0.6334(4) 0.109(2) Uani 1 1 d . . .
H58A H -0.0051 0.5514 -0.6172 0.131 Uiso 1 1 calc R . .
C59 C -0.0516(2) 0.4871(4) -0.6822(3) 0.0830(15) Uani 1 1 d . . .
H59A H -0.0266 0.4538 -0.7001 0.100 Uiso 1 1 calc R . .
C60 C -0.13500(18) 0.4651(3) -0.8422(2) 0.0666(12) Uani 1 1 d . . .
C61 C -0.1542(2) 0.4235(4) -0.9001(3) 0.0828(15) Uani 1 1 d . . .
H61A H -0.1577 0.3659 -0.9002 0.099 Uiso 1 1 calc R . .
C62 C -0.1678(3) 0.4697(5) -0.9574(3) 0.0963(19) Uani 1 1 d . . .
H62A H -0.1817 0.4434 -0.9957 0.116 Uiso 1 1 calc R . .
C63 C -0.1606(2) 0.5552(5) -0.9572(3) 0.099(2) Uani 1 1 d . . .
H63A H -0.1698 0.5859 -0.9956 0.119 Uiso 1 1 calc R . .
C64 C -0.1407(3) 0.5941(4) -0.9024(3) 0.0908(17) Uani 1 1 d . . .
H64A H -0.1355 0.6514 -0.9037 0.109 Uiso 1 1 calc R . .
C65 C -0.1278(2) 0.5505(4) -0.8442(3) 0.0789(14) Uani 1 1 d . . .
H65A H -0.1143 0.5784 -0.8063 0.095 Uiso 1 1 calc R . .
C66 C -0.17205(16) 0.2025(3) -0.7617(2) 0.0539(10) Uani 1 1 d . . .
H66A H -0.1914 0.2152 -0.8032 0.065 Uiso 1 1 calc R . .
H66B H -0.1872 0.1538 -0.7415 0.065 Uiso 1 1 calc R . .
C67 C -0.08215(16) 0.1104(3) -0.7131(2) 0.0580(10) Uani 1 1 d . . .
C68 C -0.1121(2) 0.0744(4) -0.6666(3) 0.0805(15) Uani 1 1 d . . .
H68A H -0.1471 0.0798 -0.6712 0.097 Uiso 1 1 calc R . .
C69 C -0.0909(3) 0.0305(4) -0.6133(3) 0.096(2) Uani 1 1 d . . .
H69A H -0.1116 0.0062 -0.5819 0.115 Uiso 1 1 calc R . .
C70 C -0.0391(3) 0.0222(4) -0.6061(3) 0.0871(17) Uani 1 1 d . . .
H70A H -0.0246 -0.0062 -0.5691 0.105 Uiso 1 1 calc R . .
C71 C -0.0093(2) 0.0553(4) -0.6528(3) 0.0893(17) Uani 1 1 d . . .
H71A H 0.0257 0.0481 -0.6490 0.107 Uiso 1 1 calc R . .
C72 C -0.03067(19) 0.0996(4) -0.7064(3) 0.0742(13) Uani 1 1 d . . .
H72A H -0.0099 0.1225 -0.7384 0.089 Uiso 1 1 calc R . .
C73 C -0.11672(17) 0.1052(3) -0.8530(2) 0.0600(11) Uani 1 1 d . . .
C74 C -0.1529(2) 0.0433(4) -0.8503(3) 0.0725(13) Uani 1 1 d . . .
H74A H -0.1720 0.0383 -0.8121 0.087 Uiso 1 1 calc R . .
C75 C -0.1610(2) -0.0118(4) -0.9041(3) 0.0790(14) Uani 1 1 d . . .
H75A H -0.1857 -0.0530 -0.9018 0.095 Uiso 1 1 calc R . .
C76 C -0.1331(2) -0.0056(4) -0.9595(3) 0.0774(14) Uani 1 1 d . . .
H76A H -0.1381 -0.0431 -0.9950 0.093 Uiso 1 1 calc R . .
C77 C -0.0978(2) 0.0552(4) -0.9635(2) 0.0822(16) Uani 1 1 d . . .
H77A H -0.0790 0.0593 -1.0021 0.099 Uiso 1 1 calc R . .
C78 C -0.0891(2) 0.1124(3) -0.9103(2) 0.0705(13) Uani 1 1 d . . .
H78A H -0.0650 0.1544 -0.9138 0.085 Uiso 1 1 calc R . .
C79 C -0.0011(5) 0.3171(4) -0.9145(5) 0.135(4) Uani 1 1 d . . .
C80 C 0.0456(6) 0.3209(6) -0.9507(8) 0.197(8) Uani 1 1 d . . .
H80A H 0.0452 0.3266 -0.9975 0.237 Uiso 1 1 calc R . .
C81 C 0.0921(7) 0.3157(7) -0.9119(13) 0.269(14) Uani 1 1 d . . .
H81A H 0.1226 0.3142 -0.9338 0.323 Uiso 1 1 calc R . .
C82 C 0.0925(2) 0.3130(4) -0.8415(5) 0.183(7) Uani 1 1 d G . .
C83 C 0.13775(15) 0.3154(4) -0.8029(7) 0.274(15) Uani 1 1 d G . .
H83A H 0.1685 0.3191 -0.8239 0.329 Uiso 1 1 calc R . .
C84 C 0.13697(16) 0.3123(4) -0.7327(6) 0.287(16) Uani 1 1 d G . .
H84A H 0.1672 0.3139 -0.7069 0.344 Uiso 1 1 calc R . .
C85 C 0.0910(2) 0.3068(4) -0.7012(5) 0.175(7) Uani 1 1 d G . .
C86 C 0.0876(6) 0.3077(7) -0.6306(11) 0.217(10) Uani 1 1 d . . .
H86A H 0.1168 0.3129 -0.6031 0.260 Uiso 1 1 calc R . .
C87 C 0.0416(5) 0.3010(5) -0.6022(7) 0.169(6) Uani 1 1 d . . .
H87A H 0.0399 0.3010 -0.5553 0.202 Uiso 1 1 calc R . .
C88 C -0.0038(4) 0.2941(4) -0.6429(5) 0.120(3) Uani 1 1 d . . .
C89 C 0.04579(15) 0.3044(3) -0.7399(4) 0.116(3) Uani 1 1 d G . .
C90 C 0.04657(15) 0.3075(3) -0.8100(4) 0.122(3) Uani 1 1 d G . .
C91 C -0.0503(5) 0.3291(6) -0.9499(4) 0.158(5) Uani 1 1 d . . .
H91A H -0.0768 0.3245 -0.9183 0.237 Uiso 1 1 calc R . .
H91B H -0.0550 0.2874 -0.9844 0.237 Uiso 1 1 calc R . .
H91C H -0.0515 0.3834 -0.9703 0.237 Uiso 1 1 calc R . .
C92 C -0.0547(4) 0.2870(5) -0.6143(3) 0.114(2) Uani 1 1 d . . .
H92A H -0.0800 0.2831 -0.6505 0.171 Uiso 1 1 calc R . .
H92B H -0.0611 0.3353 -0.5874 0.171 Uiso 1 1 calc R . .
H92C H -0.0559 0.2379 -0.5866 0.171 Uiso 1 1 calc R . .
B1 B -0.2715(2) -0.0440(4) -0.7603(4) 0.0753(16) Uani 1 1 d . . .
B2 B -0.2243(5) 0.7653(8) -1.0183(11) 0.167(6) Uani 1 1 d . . .
F1 F -0.24686(17) -0.0912(3) -0.8053(3) 0.1438(18) Uani 1 1 d . . .
F2 F -0.23940(16) 0.0118(3) -0.7281(2) 0.1197(14) Uani 1 1 d . . .
F3 F -0.29172(15) -0.0983(3) -0.7128(2) 0.1198(14) Uani 1 1 d . . .
F4 F -0.30943(13) -0.0028(2) -0.7912(2) 0.1055(11) Uani 1 1 d . . .
F5 F -0.2275(6) 0.6881(5) -1.0312(7) 0.321(7) Uani 1 1 d . . .
F6 F -0.1859(4) 0.7888(8) -0.9979(5) 0.267(6) Uani 1 1 d . . .
F7 F -0.2637(4) 0.7871(6) -0.9927(10) 0.434(13) Uani 1 1 d . . .
F8 F -0.2280(6) 0.7965(8) -1.0889(9) 0.349(9) Uani 1 1 d . . .
O1 O -0.2389(4) 0.5285(5) -1.0876(5) 0.208(4) Uani 1 1 d . . .
O2 O -0.6562(3) 0.2534(4) 0.1527(3) 0.159(2) Uani 1 1 d . . .

loop_
_atom_site_aniso_label
_atom_site_aniso_U_11
_atom_site_aniso_U_22
_atom_site_aniso_U_33
_atom_site_aniso_U_23
_atom_site_aniso_U_13
_atom_site_aniso_U_12
Cu1 0.0458(3) 0.0564(3) 0.0361(3) -0.0058(2) 0.0116(2) -0.0045(2)
Cu2 0.0514(4) 0.0755(5) 0.0654(4) -0.0002(3) 0.0179(3) -0.0052(3)
P1 0.0503(5) 0.0496(5) 0.0393(5) -0.0018(4) 0.0118(4) -0.0031(4)
P2 0.0439(5) 0.0520(5) 0.0375(5) -0.0046(4) 0.0116(4) 0.0006(4)
P3 0.0520(6) 0.0669(7) 0.0554(6) 0.0023(5) 0.0123(5) -0.0045(5)
P4 0.0502(6) 0.0677(7) 0.0513(6) -0.0038(5) 0.0171(5) -0.0018(5)
N1 0.0497(18) 0.0464(17) 0.0451(16) -0.0007(14) 0.0191(14) 0.0011(14)
N2 0.057(2) 0.062(2) 0.0538(19) -0.0037(16) 0.0263(16) -0.0051(17)
N3 0.0476(17) 0.0559(19) 0.0368(15) -0.0020(14) 0.0092(13) -0.0063(15)
N4 0.0544(19) 0.0475(17) 0.0376(15) -0.0008(13) 0.0079(14) 0.0017(15)
N5 0.102(4) 0.067(3) 0.144(5) 0.001(3) 0.079(4) -0.004(3)
N6 0.068(3) 0.068(3) 0.138(5) -0.011(3) -0.015(3) -0.005(2)
C1 0.0355(18) 0.051(2) 0.0476(19) 0.0007(17) 0.0115(15) -0.0008(16)
C2 0.050(2) 0.052(2) 0.048(2) -0.0048(17) 0.0125(17) -0.0033(18)
C3 0.052(2) 0.054(2) 0.046(2) 0.0008(17) 0.0134(17) -0.0066(18)
C4 0.041(2) 0.053(2) 0.0457(19) 0.0010(17) 0.0088(16) -0.0028(17)
C5 0.050(2) 0.047(2) 0.053(2) -0.0050(17) 0.0159(18) 0.0034(17)
C6 0.054(2) 0.044(2) 0.053(2) -0.0003(17) 0.0190(18) -0.0004(18)
C7 0.044(2) 0.054(2) 0.049(2) -0.0007(17) 0.0158(16) -0.0010(17)
C8 0.055(2) 0.061(3) 0.056(2) -0.0109(19) 0.0185(19) -0.011(2)
C9 0.064(3) 0.061(3) 0.065(3) -0.006(2) 0.028(2) -0.015(2)
C10 0.042(2) 0.060(2) 0.054(2) -0.0041(19) 0.0184(17) 0.0002(18)
C11 0.045(2) 0.056(2) 0.051(2) -0.0065(17) 0.0164(17) -0.0031(18)
C12 0.047(2) 0.055(2) 0.055(2) 0.0015(18) 0.0170(18) -0.0007(18)
C13 0.047(2) 0.053(2) 0.050(2) -0.0023(17) 0.0124(17) 0.0028(18)
C14 0.051(2) 0.058(2) 0.045(2) -0.0037(17) 0.0147(17) -0.0062(19)
C15 0.057(2) 0.056(2) 0.049(2) -0.0038(18) 0.0133(18) -0.0025(19)
C16 0.070(3) 0.076(3) 0.047(2) -0.012(2) 0.009(2) -0.005(2)
C17 0.090(4) 0.072(3) 0.061(3) -0.023(2) 0.020(2) -0.010(3)
C18 0.092(4) 0.053(3) 0.079(3) -0.010(2) 0.018(3) -0.004(3)
C19 0.077(3) 0.052(2) 0.057(2) -0.003(2) 0.015(2) -0.007(2)
C20 0.058(2) 0.053(2) 0.049(2) 0.0008(17) 0.0109(18) -0.0070(19)
C21 0.068(3) 0.077(3) 0.068(3) 0.011(2) 0.017(2) -0.002(3)
C22 0.072(3) 0.078(3) 0.089(4) 0.018(3) 0.000(3) 0.006(3)
C23 0.088(4) 0.071(3) 0.067(3) 0.018(2) -0.006(3) -0.009(3)
C24 0.087(4) 0.073(3) 0.051(2) 0.010(2) 0.011(2) -0.010(3)
C25 0.071(3) 0.060(3) 0.049(2) 0.0005(19) 0.013(2) -0.004(2)
C26 0.048(2) 0.050(2) 0.048(2) -0.0008(17) 0.0140(17) 0.0033(17)
C27 0.051(2) 0.058(2) 0.0401(19) -0.0102(17) 0.0087(16) 0.0061(19)
C28 0.063(3) 0.075(3) 0.053(2) 0.009(2) 0.005(2) 0.001(2)
C29 0.092(4) 0.076(3) 0.063(3) 0.013(2) 0.005(3) 0.014(3)
C30 0.086(4) 0.083(3) 0.055(3) -0.012(2) -0.012(2) 0.032(3)
C31 0.060(3) 0.085(3) 0.061(3) -0.019(3) -0.004(2) 0.005(2)
C32 0.058(3) 0.075(3) 0.050(2) -0.010(2) 0.0074(19) -0.001(2)
C33 0.066(3) 0.050(2) 0.0334(17) -0.0027(16) 0.0112(17) 0.0019(19)
C34 0.062(2) 0.057(2) 0.0384(19) 0.0004(17) 0.0172(17) 0.009(2)
C35 0.079(3) 0.066(3) 0.0374(19) 0.0025(19) 0.018(2) 0.019(2)
C36 0.103(4) 0.061(3) 0.037(2) -0.0065(19) 0.006(2) 0.021(3)
C37 0.088(3) 0.053(3) 0.059(2) -0.008(2) -0.007(2) 0.004(2)
C38 0.061(3) 0.055(2) 0.056(2) -0.0124(19) 0.0039(19) 0.002(2)
C39 0.075(3) 0.048(2) 0.0387(19) 0.0003(16) -0.0020(19) -0.001(2)
C40 0.093(4) 0.062(3) 0.036(2) -0.0031(18) 0.000(2) -0.004(2)
C41 0.116(4) 0.056(3) 0.033(2) -0.0028(18) 0.018(2) -0.001(3)
C42 0.081(3) 0.051(2) 0.040(2) 0.0012(17) 0.028(2) 0.006(2)
C43 0.084(3) 0.055(3) 0.056(2) 0.003(2) 0.036(3) 0.005(2)
C44 0.065(3) 0.056(3) 0.071(3) 0.009(2) 0.036(2) 0.004(2)
C45 0.055(2) 0.051(2) 0.053(2) 0.0075(18) 0.0210(19) 0.0011(18)
C46 0.051(2) 0.061(3) 0.074(3) 0.007(2) 0.013(2) -0.005(2)
C47 0.053(2) 0.068(3) 0.060(2) 0.000(2) 0.0022(19) -0.018(2)
C48 0.061(2) 0.060(2) 0.043(2) 0.0020(18) 0.0054(18) -0.009(2)
C49 0.064(3) 0.0427(19) 0.0345(18) 0.0029(15) 0.0154(17) 0.0010(18)
C50 0.057(2) 0.046(2) 0.0384(18) 0.0018(15) 0.0157(17) 0.0007(17)
C51 0.069(3) 0.068(3) 0.056(2) -0.006(2) -0.009(2) -0.006(2)
C52 0.068(3) 0.082(3) 0.045(2) -0.017(2) 0.009(2) -0.017(2)
C53 0.050(2) 0.072(3) 0.058(2) 0.004(2) 0.0148(19) -0.001(2)
C54 0.073(3) 0.071(3) 0.054(2) 0.004(2) 0.010(2) -0.011(2)
C55 0.092(4) 0.068(3) 0.072(3) 0.001(3) 0.026(3) -0.011(3)
C56 0.150(6) 0.070(3) 0.071(3) -0.004(3) 0.035(4) -0.021(4)
C57 0.158(7) 0.079(4) 0.079(4) -0.008(3) -0.006(4) -0.032(5)
C58 0.131(6) 0.092(5) 0.102(5) 0.004(4) -0.032(4) -0.024(5)
C59 0.083(4) 0.077(3) 0.088(4) 0.002(3) -0.011(3) -0.012(3)
C60 0.060(3) 0.076(3) 0.064(3) 0.009(2) 0.011(2) -0.006(2)
C61 0.085(4) 0.095(4) 0.069(3) 0.016(3) 0.007(3) -0.019(3)
C62 0.097(4) 0.119(5) 0.072(3) 0.024(3) 0.003(3) -0.033(4)
C63 0.090(4) 0.124(6) 0.084(4) 0.041(4) 0.006(3) -0.019(4)
C64 0.103(4) 0.084(4) 0.087(4) 0.022(3) 0.025(3) -0.007(3)
C65 0.073(3) 0.083(4) 0.083(3) 0.007(3) 0.025(3) 0.000(3)
C66 0.046(2) 0.067(3) 0.050(2) -0.0048(19) 0.0120(17) -0.0053(19)
C67 0.055(2) 0.069(3) 0.050(2) -0.012(2) 0.0103(18) 0.009(2)
C68 0.070(3) 0.095(4) 0.078(3) 0.020(3) 0.027(3) 0.017(3)
C69 0.117(5) 0.096(4) 0.078(3) 0.019(3) 0.044(3) 0.037(4)
C70 0.114(5) 0.087(4) 0.060(3) 0.003(3) -0.005(3) 0.023(4)
C71 0.071(3) 0.086(4) 0.109(4) 0.000(3) -0.013(3) 0.004(3)
C72 0.064(3) 0.083(3) 0.076(3) 0.007(3) 0.012(2) 0.000(3)
C73 0.060(3) 0.067(3) 0.053(2) -0.002(2) 0.0104(19) 0.011(2)
C74 0.069(3) 0.083(3) 0.066(3) -0.011(3) 0.014(2) 0.005(3)
C75 0.077(3) 0.075(3) 0.085(3) -0.016(3) 0.001(3) 0.004(3)
C76 0.095(4) 0.076(3) 0.061(3) -0.015(2) -0.007(3) 0.017(3)
C77 0.110(4) 0.088(4) 0.050(3) -0.001(2) 0.014(3) 0.018(3)
C78 0.081(3) 0.074(3) 0.058(3) 0.003(2) 0.016(2) 0.004(3)
C79 0.205(10) 0.074(4) 0.136(7) 0.019(4) 0.127(8) 0.011(5)
C80 0.258(15) 0.084(5) 0.268(15) 0.034(7) 0.221(14) 0.031(8)
C81 0.234(16) 0.080(6) 0.52(3) 0.004(11) 0.30(2) 0.010(8)
C82 0.092(7) 0.073(5) 0.39(2) -0.012(8) 0.118(10) -0.007(4)
C83 0.046(6) 0.097(7) 0.68(5) 0.035(13) 0.063(11) -0.003(5)
C84 0.076(9) 0.109(9) 0.67(5) -0.020(15) -0.078(14) -0.005(6)
C85 0.074(6) 0.068(4) 0.38(2) -0.015(8) -0.068(9) -0.003(3)
C86 0.135(9) 0.094(6) 0.41(3) -0.018(11) -0.157(15) -0.006(6)
C87 0.208(12) 0.079(5) 0.207(11) -0.016(6) -0.133(10) 0.006(6)
C88 0.174(8) 0.066(4) 0.113(6) -0.010(4) -0.080(6) 0.013(4)
C89 0.059(4) 0.064(4) 0.224(10) -0.009(5) 0.000(5) -0.003(3)
C90 0.058(4) 0.065(4) 0.247(11) -0.009(5) 0.059(6) -0.006(3)
C91 0.270(14) 0.135(7) 0.074(5) 0.016(5) 0.072(7) 0.038(9)
C92 0.161(8) 0.110(6) 0.069(4) -0.001(3) -0.009(4) 0.000(5)
B1 0.055(3) 0.076(4) 0.096(4) 0.003(3) 0.016(3) -0.007(3)
B2 0.113(8) 0.095(8) 0.30(2) 0.043(10) 0.051(11) 0.030(7)
F1 0.101(3) 0.128(3) 0.206(5) -0.046(3) 0.047(3) 0.014(3)
F2 0.112(3) 0.131(3) 0.117(3) -0.015(2) 0.010(2) -0.048(3)
F3 0.105(3) 0.116(3) 0.138(3) 0.044(3) -0.008(2) -0.028(2)
F4 0.082(2) 0.0709(19) 0.165(3) 0.021(2) 0.011(2) -0.0016(17)
F5 0.446(19) 0.126(6) 0.381(16) -0.009(7) -0.103(14) 0.044(8)
F6 0.221(9) 0.375(15) 0.209(8) -0.064(9) 0.042(7) -0.138(10)
F7 0.251(10) 0.225(9) 0.85(3) 0.181(14) 0.371(17) 0.113(8)
F8 0.41(2) 0.246(11) 0.399(19) 0.108(13) 0.124(16) 0.136(12)
O1 0.282(11) 0.144(6) 0.194(7) 0.011(6) -0.056(7) 0.022(6)
O2 0.210(7) 0.134(5) 0.133(5) -0.017(4) 0.030(5) 0.030(5)

loop_
_atom_type_symbol
_atom_type_description
_atom_type_scat_dispersion_real
_atom_type_scat_dispersion_imag
_atom_type_scat_source
C C 0.0181 0.0091 'International Tables Vol C Tables 4.2.6.8 and 6.1.1.4'
H H 0.0000 0.0000 'International Tables Vol C Tables 4.2.6.8 and 6.1.1.4'
B B 0.0090 0.0039 'International Tables Vol C Tables 4.2.6.8 and 6.1.1.4'
Cu Cu -1.9646 0.5888 'International Tables Vol C Tables 4.2.6.8 and 6.1.1.4'
F F 0.0727 0.0534 'International Tables Vol C Tables 4.2.6.8 and 6.1.1.4'
N N 0.0311 0.0180 'International Tables Vol C Tables 4.2.6.8 and 6.1.1.4'
O O 0.0492 0.0322 'International Tables Vol C Tables 4.2.6.8 and 6.1.1.4'
P P 0.2955 0.4335 'International Tables Vol C Tables 4.2.6.8 and 6.1.1.4'

loop_
_geom_angle_atom_site_label_1
_geom_angle_atom_site_label_2
_geom_angle_atom_site_label_3
_geom_angle
_geom_angle_site_symmetry_1
_geom_angle_site_symmetry_3
_geom_angle_publ_flag
N3 Cu1 N4 80.40(12) . . ?
N3 Cu1 P1 126.15(10) . . ?
N4 Cu1 P1 121.66(10) . . ?
N3 Cu1 P2 119.24(10) . . ?
N4 Cu1 P2 104.22(9) . . ?
P1 Cu1 P2 102.93(4) . . ?
N5 Cu2 N6 81.5(3) . . ?
N5 Cu2 P3 122.27(15) . . ?
N6 Cu2 P3 112.00(15) . . ?
N5 Cu2 P4 122.08(15) . . ?
N6 Cu2 P4 111.56(15) . . ?
P3 Cu2 P4 104.97(5) . . ?
C20 P1 C14 104.91(19) . . ?
C20 P1 C13 100.35(19) . . ?
C14 P1 C13 101.06(17) . . ?
C20 P1 Cu1 117.42(14) . . ?
C14 P1 Cu1 120.02(14) . . ?
C13 P1 Cu1 110.19(13) . . ?
C27 P2 C33 101.54(18) . . ?
C27 P2 C26 107.10(18) . . ?
C33 P2 C26 101.93(19) . . ?
C27 P2 Cu1 121.14(14) . . ?
C33 P2 Cu1 112.65(13) . . ?
C26 P2 Cu1 110.52(13) . . ?
C54 P3 C60 102.6(2) . . ?
C54 P3 C53 105.0(2) . . ?
C60 P3 C53 101.5(2) . . ?
C54 P3 Cu2 118.37(18) . . ?
C60 P3 Cu2 118.23(17) . . ?
C53 P3 Cu2 109.20(16) . . ?
C67 P4 C73 103.3(2) . . ?
C67 P4 C66 104.80(19) . . ?
C73 P4 C66 100.2(2) . . ?
C67 P4 Cu2 110.89(16) . . ?
C73 P4 Cu2 125.47(15) . . ?
C66 P4 Cu2 109.97(15) . . ?
C1 N1 C26 119.2(3) . . ?
C1 N1 C13 118.2(3) . . ?
C26 N1 C13 112.6(3) . . ?
C10 N2 C66 121.3(4) . . ?
C10 N2 C53 118.9(4) . . ?
C66 N2 C53 115.7(3) . . ?
C48 N3 C50 118.6(3) . . ?
C48 N3 Cu1 129.1(3) . . ?
C50 N3 Cu1 112.2(3) . . ?
C39 N4 C49 119.2(3) . . ?
C39 N4 Cu1 129.0(3) . . ?
C49 N4 Cu1 111.3(2) . . ?
C79 N5 C90 122.7(7) . . ?
C79 N5 Cu2 127.7(7) . . ?
C90 N5 Cu2 109.6(5) . . ?
C88 N6 C89 121.6(7) . . ?
C88 N6 Cu2 127.5(6) . . ?
C89 N6 Cu2 110.8(5) . . ?
C2 C1 C6 117.1(3) . . ?
C2 C1 N1 123.1(3) . . ?
C6 C1 N1 119.8(3) . . ?
C3 C2 C1 121.0(4) . . ?
C3 C2 H2A 119.5 . . ?
C1 C2 H2A 119.5 . . ?
C2 C3 C4 122.6(4) . . ?
C2 C3 H3A 118.7 . . ?
C4 C3 H3A 118.7 . . ?
C5 C4 C3 116.5(3) . . ?
C5 C4 C7 122.1(4) . . ?
C3 C4 C7 121.3(4) . . ?
C4 C5 C6 121.7(4) . . ?
C4 C5 H5A 119.2 . . ?
C6 C5 H5A 119.2 . . ?
C1 C6 C5 121.1(4) . . ?
C1 C6 H6A 119.4 . . ?
C5 C6 H6A 119.4 . . ?
C12 C7 C8 116.5(4) . . ?
C12 C7 C4 122.1(4) . . ?
C8 C7 C4 121.3(4) . . ?
C9 C8 C7 121.8(4) . . ?
C9 C8 H8A 119.1 . . ?
C7 C8 H8A 119.1 . . ?
C8 C9 C10 121.3(4) . . ?
C8 C9 H9A 119.4 . . ?
C10 C9 H9A 119.4 . . ?
C11 C10 C9 117.5(4) . . ?
C11 C10 N2 122.7(4) . . ?
C9 C10 N2 119.7(4) . . ?
C10 C11 C12 120.7(4) . . ?
C10 C11 H11A 119.6 . . ?
C12 C11 H11A 119.6 . . ?
C7 C12 C11 122.1(4) . . ?
C7 C12 H12A 118.9 . . ?
C11 C12 H12A 118.9 . . ?
N1 C13 P1 115.0(3) . . ?
N1 C13 H13A 108.5 . . ?
P1 C13 H13A 108.5 . . ?
N1 C13 H13B 108.5 . . ?
P1 C13 H13B 108.5 . . ?
H13A C13 H13B 107.5 . . ?
C15 C14 C19 118.1(4) . . ?
C15 C14 P1 118.1(3) . . ?
C19 C14 P1 123.7(3) . . ?
C16 C15 C14 121.3(4) . . ?
C16 C15 H15A 119.3 . . ?
C14 C15 H15A 119.3 . . ?
C17 C16 C15 119.4(4) . . ?
C17 C16 H16A 120.3 . . ?
C15 C16 H16A 120.3 . . ?
C18 C17 C16 120.0(4) . . ?
C18 C17 H17A 120.0 . . ?
C16 C17 H17A 120.0 . . ?
C17 C18 C19 120.7(5) . . ?
C17 C18 H18A 119.7 . . ?
C19 C18 H18A 119.7 . . ?
C18 C19 C14 120.3(4) . . ?
C18 C19 H19A 119.8 . . ?
C14 C19 H19A 119.8 . . ?
C21 C20 C25 118.3(4) . . ?
C21 C20 P1 122.2(3) . . ?
C25 C20 P1 119.4(3) . . ?
C22 C21 C20 120.3(5) . . ?
C22 C21 H21A 119.9 . . ?
C20 C21 H21A 119.9 . . ?
C21 C22 C23 120.4(5) . . ?
C21 C22 H22A 119.8 . . ?
C23 C22 H22A 119.8 . . ?
C24 C23 C22 119.5(5) . . ?
C24 C23 H23A 120.3 . . ?
C22 C23 H23A 120.3 . . ?
C23 C24 C25 121.8(4) . . ?
C23 C24 H24A 119.1 . . ?
C25 C24 H24A 119.1 . . ?
C24 C25 C20 119.8(5) . . ?
C24 C25 H25A 120.1 . . ?
C20 C25 H25A 120.1 . . ?
N1 C26 P2 112.5(3) . . ?
N1 C26 H26A 109.1 . . ?
P2 C26 H26A 109.1 . . ?
N1 C26 H26B 109.1 . . ?
P2 C26 H26B 109.1 . . ?
H26A C26 H26B 107.8 . . ?
C28 C27 C32 118.7(4) . . ?
C28 C27 P2 124.8(3) . . ?
C32 C27 P2 116.4(3) . . ?
C27 C28 C29 120.3(5) . . ?
C27 C28 H28A 119.8 . . ?
C29 C28 H28A 119.8 . . ?
C30 C29 C28 120.0(5) . . ?
C30 C29 H29A 120.0 . . ?
C28 C29 H29A 120.0 . . ?
C31 C30 C29 120.0(5) . . ?
C31 C30 H30A 120.0 . . ?
C29 C30 H30A 120.0 . . ?
C30 C31 C32 120.1(5) . . ?
C30 C31 H31A 119.9 . . ?
C32 C31 H31A 119.9 . . ?
C31 C32 C27 120.8(5) . . ?
C31 C32 H32A 119.6 . . ?
C27 C32 H32A 119.6 . . ?
C34 C33 C38 119.4(4) . . ?
C34 C33 P2 116.1(3) . . ?
C38 C33 P2 124.4(3) . . ?
C35 C34 C33 119.9(4) . . ?
C35 C34 H34A 120.1 . . ?
C33 C34 H34A 120.1 . . ?
C36 C35 C34 120.3(4) . . ?
C36 C35 H35A 119.9 . . ?
C34 C35 H35A 119.9 . . ?
C35 C36 C37 120.8(4) . . ?
C35 C36 H36A 119.6 . . ?
C37 C36 H36A 119.6 . . ?
C36 C37 C38 119.3(5) . . ?
C36 C37 H37A 120.3 . . ?
C38 C37 H37A 120.3 . . ?
C37 C38 C33 120.2(4) . . ?
C37 C38 H38A 119.9 . . ?
C33 C38 H38A 119.9 . . ?
N4 C39 C40 121.3(4) . . ?
N4 C39 C51 119.0(4) . . ?
C40 C39 C51 119.8(4) . . ?
C41 C40 C39 120.1(4) . . ?
C41 C40 H40A 119.9 . . ?
C39 C40 H40A 119.9 . . ?
C40 C41 C42 120.9(4) . . ?
C40 C41 H41A 119.5 . . ?
C42 C41 H41A 119.5 . . ?
C41 C42 C43 125.1(4) . . ?
C41 C42 C49 115.5(4) . . ?
C43 C42 C49 119.4(4) . . ?
C44 C43 C42 121.7(4) . . ?
C44 C43 H43A 119.2 . . ?
C42 C43 H43A 119.2 . . ?
C43 C44 C45 120.9(4) . . ?
C43 C44 H44A 119.5 . . ?
C45 C44 H44A 119.5 . . ?
C46 C45 C50 117.4(4) . . ?
C46 C45 C44 124.0(4) . . ?
C50 C45 C44 118.6(4) . . ?
C47 C46 C45 119.6(4) . . ?
C47 C46 H46A 120.2 . . ?
C45 C46 H46A 120.2 . . ?
C46 C47 C48 120.2(4) . . ?
C46 C47 H47A 119.9 . . ?
C48 C47 H47A 119.9 . . ?
N3 C48 C47 121.7(4) . . ?
N3 C48 C52 117.5(4) . . ?
C47 C48 C52 120.7(4) . . ?
N4 C49 C50 118.2(3) . . ?
N4 C49 C42 122.9(4) . . ?
C50 C49 C42 118.8(4) . . ?
N3 C50 C45 122.6(4) . . ?
N3 C50 C49 117.0(4) . . ?
C45 C50 C49 120.5(3) . . ?
C39 C51 H51A 109.5 . . ?
C39 C51 H51B 109.5 . . ?
H51A C51 H51B 109.5 . . ?
C39 C51 H51C 109.5 . . ?
H51A C51 H51C 109.5 . . ?
H51B C51 H51C 109.5 . . ?
C48 C52 H52A 109.5 . . ?
C48 C52 H52B 109.5 . . ?
H52A C52 H52B 109.5 . . ?
C48 C52 H52C 109.5 . . ?
H52A C52 H52C 109.5 . . ?
H52B C52 H52C 109.5 . . ?
N2 C53 P3 115.8(3) . . ?
N2 C53 H53A 108.3 . . ?
P3 C53 H53A 108.3 . . ?
N2 C53 H53B 108.3 . . ?
P3 C53 H53B 108.3 . . ?
H53A C53 H53B 107.4 . . ?
C59 C54 C55 119.0(5) . . ?
C59 C54 P3 118.4(4) . . ?
C55 C54 P3 122.5(4) . . ?
C56 C55 C54 120.7(6) . . ?
C56 C55 H55A 119.7 . . ?
C54 C55 H55A 119.7 . . ?
C55 C56 C57 119.3(7) . . ?
C55 C56 H56A 120.4 . . ?
C57 C56 H56A 120.4 . . ?
C58 C57 C56 120.7(6) . . ?
C58 C57 H57A 119.6 . . ?
C56 C57 H57A 119.6 . . ?
C57 C58 C59 120.1(7) . . ?
C57 C58 H58A 119.9 . . ?
C59 C58 H58A 119.9 . . ?
C54 C59 C58 120.2(7) . . ?
C54 C59 H59A 119.9 . . ?
C58 C59 H59A 119.9 . . ?
C65 C60 C61 119.6(5) . . ?
C65 C60 P3 123.5(4) . . ?
C61 C60 P3 116.7(4) . . ?
C62 C61 C60 119.0(6) . . ?
C62 C61 H61A 120.5 . . ?
C60 C61 H61A 120.5 . . ?
C63 C62 C61 119.7(6) . . ?
C63 C62 H62A 120.1 . . ?
C61 C62 H62A 120.1 . . ?
C64 C63 C62 120.8(6) . . ?
C64 C63 H63A 119.6 . . ?
C62 C63 H63A 119.6 . . ?
C63 C64 C65 121.0(6) . . ?
C63 C64 H64A 119.5 . . ?
C65 C64 H64A 119.5 . . ?
C64 C65 C60 119.7(6) . . ?
C64 C65 H65A 120.1 . . ?
C60 C65 H65A 120.1 . . ?
N2 C66 P4 112.2(3) . . ?
N2 C66 H66A 109.2 . . ?
P4 C66 H66A 109.2 . . ?
N2 C66 H66B 109.2 . . ?
P4 C66 H66B 109.2 . . ?
H66A C66 H66B 107.9 . . ?
C68 C67 C72 118.8(5) . . ?
C68 C67 P4 124.5(4) . . ?
C72 C67 P4 116.7(4) . . ?
C67 C68 C69 120.5(5) . . ?
C67 C68 H68A 119.7 . . ?
C69 C68 H68A 119.7 . . ?
C68 C69 C70 120.2(5) . . ?
C68 C69 H69A 119.9 . . ?
C70 C69 H69A 119.9 . . ?
C71 C70 C69 119.7(5) . . ?
C71 C70 H70A 120.1 . . ?
C69 C70 H70A 120.1 . . ?
C70 C71 C72 120.1(6) . . ?
C70 C71 H71A 120.0 . . ?
C72 C71 H71A 120.0 . . ?
C67 C72 C71 120.8(5) . . ?
C67 C72 H72A 119.6 . . ?
C71 C72 H72A 119.6 . . ?
C74 C73 C78 118.8(5) . . ?
C74 C73 P4 121.1(3) . . ?
C78 C73 P4 120.1(4) . . ?
C73 C74 C75 120.8(5) . . ?
C73 C74 H74A 119.6 . . ?
C75 C74 H74A 119.6 . . ?
C76 C75 C74 120.1(6) . . ?
C76 C75 H75A 120.0 . . ?
C74 C75 H75A 120.0 . . ?
C75 C76 C77 120.1(5) . . ?
C75 C76 H76A 120.0 . . ?
C77 C76 H76A 120.0 . . ?
C76 C77 C78 121.2(5) . . ?
C76 C77 H77A 119.4 . . ?
C78 C77 H77A 119.4 . . ?
C73 C78 C77 119.0(5) . . ?
C73 C78 H78A 120.5 . . ?
C77 C78 H78A 120.5 . . ?
N5 C79 C80 119.9(13) . . ?
N5 C79 C91 119.0(7) . . ?
C80 C79 C91 120.9(11) . . ?
C81 C80 C79 117.5(14) . . ?
C81 C80 H80A 121.3 . . ?
C79 C80 H80A 121.3 . . ?
C82 C81 C80 120.8(8) . . ?
C82 C81 H81A 119.6 . . ?
C80 C81 H81A 119.6 . . ?
C83 C82 C90 120.0 . . ?
C83 C82 C81 121.3(9) . . ?
C90 C82 C81 118.7(9) . . ?
C82 C83 C84 120.0 . . ?
C82 C83 H83A 120.0 . . ?
C84 C83 H83A 120.0 . . ?
C85 C84 C83 120.0 . . ?
C85 C84 H84A 120.0 . . ?
C83 C84 H84A 120.0 . . ?
C89 C85 C84 120.0 . . ?
C89 C85 C86 117.3(8) . . ?
C84 C85 C86 122.7(8) . . ?
C87 C86 C85 120.4(9) . . ?
C87 C86 H86A 119.8 . . ?
C85 C86 H86A 119.8 . . ?
C86 C87 C88 121.0(13) . . ?
C86 C87 H87A 119.5 . . ?
C88 C87 H87A 119.5 . . ?
N6 C88 C87 117.6(11) . . ?
N6 C88 C92 119.3(6) . . ?
C87 C88 C92 123.0(10) . . ?
N6 C89 C90 118.1(5) . . ?
N6 C89 C85 121.8(5) . . ?
C90 C89 C85 120.0 . . ?
C89 C90 C82 120.0 . . ?
C89 C90 N5 119.7(4) . . ?
C82 C90 N5 120.2(4) . . ?
C79 C91 H91A 109.5 . . ?
C79 C91 H91B 109.5 . . ?
H91A C91 H91B 109.5 . . ?
C79 C91 H91C 109.5 . . ?
H91A C91 H91C 109.5 . . ?
H91B C91 H91C 109.5 . . ?
C88 C92 H92A 109.5 . . ?
C88 C92 H92B 109.5 . . ?
H92A C92 H92B 109.5 . . ?
C88 C92 H92C 109.5 . . ?
H92A C92 H92C 109.5 . . ?
H92B C92 H92C 109.5 . . ?
F4 B1 F1 110.4(6) . . ?
F4 B1 F2 109.1(6) . . ?
F1 B1 F2 111.5(5) . . ?
F4 B1 F3 108.5(5) . . ?
F1 B1 F3 107.5(6) . . ?
F2 B1 F3 109.9(5) . . ?
F6 B2 F7 121(2) . . ?
F6 B2 F5 116.4(13) . . ?
F7 B2 F5 108.3(14) . . ?
F6 B2 F8 104.2(14) . . ?
F7 B2 F8 105.6(14) . . ?
F5 B2 F8 98.0(18) . . ?

loop_
_geom_bond_atom_site_label_1
_geom_bond_atom_site_label_2
_geom_bond_distance
_geom_bond_site_symmetry_2
_geom_bond_publ_flag
Cu1 N3 2.072(3) . ?
Cu1 N4 2.089(3) . ?
Cu1 P1 2.2445(11) . ?
Cu1 P2 2.2647(11) . ?
Cu2 N5 2.072(5) . ?
Cu2 N6 2.111(5) . ?
Cu2 P3 2.2550(14) . ?
Cu2 P4 2.2617(14) . ?
P1 C20 1.816(4) . ?
P1 C14 1.820(4) . ?
P1 C13 1.878(4) . ?
P2 C27 1.834(4) . ?
P2 C33 1.834(4) . ?
P2 C26 1.849(4) . ?
P3 C54 1.828(5) . ?
P3 C60 1.828(5) . ?
P3 C53 1.866(4) . ?
P4 C67 1.832(5) . ?
P4 C73 1.839(5) . ?
P4 C66 1.857(4) . ?
N1 C1 1.431(5) . ?
N1 C26 1.459(5) . ?
N1 C13 1.468(5) . ?
N2 C10 1.425(5) . ?
N2 C66 1.448(6) . ?
N2 C53 1.449(6) . ?
N3 C48 1.324(5) . ?
N3 C50 1.372(5) . ?
N4 C39 1.326(5) . ?
N4 C49 1.360(5) . ?
N5 C79 1.309(12) . ?
N5 C90 1.405(9) . ?
N6 C88 1.358(11) . ?
N6 C89 1.360(7) . ?
C1 C2 1.394(6) . ?
C1 C6 1.394(6) . ?
C2 C3 1.382(6) . ?
C2 H2A 0.9300 . ?
C3 C4 1.387(6) . ?
C3 H3A 0.9300 . ?
C4 C5 1.387(6) . ?
C4 C7 1.490(5) . ?
C5 C6 1.398(5) . ?
C5 H5A 0.9300 . ?
C6 H6A 0.9300 . ?
C7 C12 1.390(6) . ?
C7 C8 1.395(6) . ?
C8 C9 1.389(6) . ?
C8 H8A 0.9300 . ?
C9 C10 1.397(6) . ?
C9 H9A 0.9300 . ?
C10 C11 1.385(6) . ?
C11 C12 1.400(6) . ?
C11 H11A 0.9300 . ?
C12 H12A 0.9300 . ?
C13 H13A 0.9700 . ?
C13 H13B 0.9700 . ?
C14 C15 1.390(6) . ?
C14 C19 1.396(6) . ?
C15 C16 1.384(6) . ?
C15 H15A 0.9300 . ?
C16 C17 1.384(7) . ?
C16 H16A 0.9300 . ?
C17 C18 1.369(8) . ?
C17 H17A 0.9300 . ?
C18 C19 1.384(7) . ?
C18 H18A 0.9300 . ?
C19 H19A 0.9300 . ?
C20 C21 1.393(7) . ?
C20 C25 1.403(6) . ?
C21 C22 1.379(7) . ?
C21 H21A 0.9300 . ?
C22 C23 1.397(8) . ?
C22 H22A 0.9300 . ?
C23 C24 1.337(8) . ?
C23 H23A 0.9300 . ?
C24 C25 1.386(7) . ?
C24 H24A 0.9300 . ?
C25 H25A 0.9300 . ?
C26 H26A 0.9700 . ?
C26 H26B 0.9700 . ?
C27 C28 1.376(6) . ?
C27 C32 1.391(6) . ?
C28 C29 1.386(7) . ?
C28 H28A 0.9300 . ?
C29 C30 1.384(8) . ?
C29 H29A 0.9300 . ?
C30 C31 1.363(8) . ?
C30 H30A 0.9300 . ?
C31 C32 1.377(7) . ?
C31 H31A 0.9300 . ?
C32 H32A 0.9300 . ?
C33 C34 1.392(6) . ?
C33 C38 1.394(6) . ?
C34 C35 1.388(6) . ?
C34 H34A 0.9300 . ?
C35 C36 1.370(7) . ?
C35 H35A 0.9300 . ?
C36 C37 1.383(7) . ?
C36 H36A 0.9300 . ?
C37 C38 1.394(6) . ?
C37 H37A 0.9300 . ?
C38 H38A 0.9300 . ?
C39 C40 1.407(6) . ?
C39 C51 1.481(7) . ?
C40 C41 1.347(8) . ?
C40 H40A 0.9300 . ?
C41 C42 1.411(7) . ?
C41 H41A 0.9300 . ?
C42 C43 1.416(7) . ?
C42 C49 1.421(5) . ?
C43 C44 1.339(7) . ?
C43 H43A 0.9300 . ?
C44 C45 1.437(6) . ?
C44 H44A 0.9300 . ?
C45 C46 1.399(7) . ?
C45 C50 1.409(6) . ?
C46 C47 1.363(6) . ?
C46 H46A 0.9300 . ?
C47 C48 1.410(6) . ?
C47 H47A 0.9300 . ?
C48 C52 1.497(6) . ?
C49 C50 1.421(6) . ?
C51 H51A 0.9600 . ?
C51 H51B 0.9600 . ?
C51 H51C 0.9600 . ?
C52 H52A 0.9600 . ?
C52 H52B 0.9600 . ?
C52 H52C 0.9600 . ?
C53 H53A 0.9700 . ?
C53 H53B 0.9700 . ?
C54 C59 1.363(8) . ?
C54 C55 1.394(7) . ?
C55 C56 1.371(8) . ?
C55 H55A 0.9300 . ?
C56 C57 1.379(11) . ?
C56 H56A 0.9300 . ?
C57 C58 1.349(11) . ?
C57 H57A 0.9300 . ?
C58 C59 1.392(9) . ?
C58 H58A 0.9300 . ?
C59 H59A 0.9300 . ?
C60 C65 1.385(8) . ?
C60 C61 1.402(8) . ?
C61 C62 1.389(8) . ?
C61 H61A 0.9300 . ?
C62 C63 1.383(10) . ?
C62 H62A 0.9300 . ?
C63 C64 1.341(9) . ?
C63 H63A 0.9300 . ?
C64 C65 1.379(8) . ?
C64 H64A 0.9300 . ?
C65 H65A 0.9300 . ?
C66 H66A 0.9700 . ?
C66 H66B 0.9700 . ?
C67 C68 1.365(7) . ?
C67 C72 1.370(7) . ?
C68 C69 1.369(8) . ?
C68 H68A 0.9300 . ?
C69 C70 1.375(9) . ?
C69 H69A 0.9300 . ?
C70 C71 1.347(9) . ?
C70 H70A 0.9300 . ?
C71 C72 1.377(8) . ?
C71 H71A 0.9300 . ?
C72 H72A 0.9300 . ?
C73 C74 1.380(7) . ?
C73 C78 1.380(6) . ?
C74 C75 1.394(7) . ?
C74 H74A 0.9300 . ?
C75 C76 1.352(8) . ?
C75 H75A 0.9300 . ?
C76 C77 1.353(8) . ?
C76 H76A 0.9300 . ?
C77 C78 1.408(8) . ?
C77 H77A 0.9300 . ?
C78 H78A 0.9300 . ?
C79 C80 1.454(12) . ?
C79 C91 1.461(15) . ?
C80 C81 1.42(3) . ?
C80 H80A 0.9300 . ?
C81 C82 1.39(3) . ?
C81 H81A 0.9300 . ?
C82 C83 1.3900 . ?
C82 C90 1.3900 . ?
C83 C84 1.3900 . ?
C83 H83A 0.9300 . ?
C84 C85 1.3900 . ?
C84 H84A 0.9300 . ?
C85 C89 1.3900 . ?
C85 C86 1.40(2) . ?
C86 C87 1.36(2) . ?
C86 H86A 0.9300 . ?
C87 C88 1.421(12) . ?
C87 H87A 0.9300 . ?
C88 C92 1.483(13) . ?
C89 C90 1.3900 . ?
C91 H91A 0.9600 . ?
C91 H91B 0.9600 . ?
C91 H91C 0.9600 . ?
C92 H92A 0.9600 . ?
C92 H92B 0.9600 . ?
C92 H92C 0.9600 . ?
B1 F4 1.327(8) . ?
B1 F1 1.356(8) . ?
B1 F2 1.371(8) . ?
B1 F3 1.403(7) . ?
B2 F6 1.139(17) . ?
B2 F7 1.224(14) . ?
B2 F5 1.267(16) . ?
B2 F8 1.48(2) . ?

loop_
_platon_squeeze_void_nr
_platon_squeeze_void_average_x
_platon_squeeze_void_average_y
_platon_squeeze_void_average_z
_platon_squeeze_void_volume
_platon_squeeze_void_count_electrons
_platon_squeeze_void_content
1 0.266 0.130 0.335 131 31 ' '
2 0.734 -0.131 0.665 131 30 ' '
3 0.266 0.369 0.835 131 31 ' '
4 0.734 0.631 0.165 131 31 ' '
